data_7033330
loop_
_publ_author_name
'Zhu, Shu-Lan'
'Ou, Sha'
'Zhao, Min'
'Shen, Hong'
'Wu, Chuan-De'

_publ_section_title
;
 A porous metal-organic framework containing multiple active Cu(2+) sites
 for highly efficient cross dehydrogenative coupling reaction.
;
_journal_issue 5
_journal_name_full 'Dalton transactions (Cambridge, England : 2003)'
_journal_page_first 2038
_journal_page_last 2041
_journal_paper_doi 10.1039/c4dt03371j
_journal_volume 44
_journal_year 2015
_chemical_formula_sum 'C22 H14 Cu2 N4 O9'
_chemical_formula_weight 605.45
_chemical_name_systematic
; 
 ? 
;
_space_group_IT_number 12
_symmetry_cell_setting monoclinic
_symmetry_space_group_name_Hall '-C 2y'
_symmetry_space_group_name_H-M 'C 1 2/m 1'
_atom_sites_solution_hydrogens geom
_atom_sites_solution_primary direct
_atom_sites_solution_secondary difmap
_audit_creation_method SHELXL-97
_audit_update_record
;
2014-11-19 deposited with the CCDC.
2014-12-04 downloaded from the CCDC.
;
_cell_angle_alpha 90.00
_cell_angle_beta 100.672(6)
_cell_angle_gamma 90.00
_cell_formula_units_Z 4
_cell_length_a 17.2044(9)
_cell_length_b 25.9374(14)
_cell_length_c 14.6116(8)
_cell_measurement_reflns_used 9195
_cell_measurement_temperature 293(2)
_cell_measurement_theta_max 58.92
_cell_measurement_theta_min 3.08
_cell_volume 6407.5(6)
_computing_cell_refinement 'CrysAlisPro (Oxford Diffraction Ltd., 2010)'
_computing_data_collection 'CrysAlisPro (Oxford Diffraction Ltd., 2010)'
_computing_data_reduction 'CrysAlisPro (Oxford Diffraction Ltd., 2010)'
_computing_molecular_graphics 'Diamond 3.1a (Brandenburg, 2005)'
_computing_publication_material 'PLATON (Spek, 2009)'
_computing_structure_refinement 'SHELXL-97 (Sheldrick, 1997)'
_computing_structure_solution 'SHELXS-97 (Sheldrick, 1990)'
_diffrn_ambient_temperature 293(2)
_diffrn_detector_area_resol_mean 10.3592
_diffrn_measured_fraction_theta_full 0.993
_diffrn_measured_fraction_theta_max 0.993
_diffrn_measurement_device_type 'Xcalibur, Atlas, Gemini ultra'
_diffrn_measurement_method '\w scans'
_diffrn_radiation_monochromator graphite
_diffrn_radiation_source 'fine-focus sealed tube'
_diffrn_radiation_type CuK\a
_diffrn_radiation_wavelength 1.54178
_diffrn_reflns_av_R_equivalents 0.0553
_diffrn_reflns_av_sigmaI/netI 0.0684
_diffrn_reflns_limit_h_max 19
_diffrn_reflns_limit_h_min -10
_diffrn_reflns_limit_k_max 28
_diffrn_reflns_limit_k_min -26
_diffrn_reflns_limit_l_max 16
_diffrn_reflns_limit_l_min -15
_diffrn_reflns_number 9195
_diffrn_reflns_theta_full 58.92
_diffrn_reflns_theta_max 58.92
_diffrn_reflns_theta_min 3.08
_diffrn_standards_interval_count none
_diffrn_standards_interval_time none
_diffrn_standards_number none
_exptl_absorpt_coefficient_mu 1.021
_exptl_absorpt_correction_T_max 0.876
_exptl_absorpt_correction_T_min 0.775
_exptl_absorpt_correction_type empirical
_exptl_absorpt_process_details CrysAlisPro
_exptl_crystal_colour blue
_exptl_crystal_density_diffrn 0.628
_exptl_crystal_density_method 'not measured'
_exptl_crystal_description block
_exptl_crystal_F_000 1216
_exptl_crystal_size_max 0.25
_exptl_crystal_size_mid 0.23
_exptl_crystal_size_min 0.13
_platon_squeeze_details
;

Because the solvent molecules and chlorine ions are highly disordered, 
it is impossible to reasonably map out these guest molecules based on the diffraction. 
Therefore, the SQUEEZE subroutine of the PLATON software suits was used to remove the 
scattering from the highly disordered guest molecules.
About two chlorine ions, two 2DMF and four water lattice guests were removed from the 
formula unit by the SQUEEZE process.
;
_refine_diff_density_max 1.365
_refine_diff_density_min -0.401
_refine_diff_density_rms 0.084
_refine_ls_extinction_method none
_refine_ls_goodness_of_fit_ref 1.048
_refine_ls_hydrogen_treatment constr
_refine_ls_matrix_type full
_refine_ls_number_parameters 172
_refine_ls_number_reflns 4705
_refine_ls_number_restraints 0
_refine_ls_restrained_S_all 1.048
_refine_ls_R_factor_all 0.1055
_refine_ls_R_factor_gt 0.0881
_refine_ls_shift/su_max 0.000
_refine_ls_shift/su_mean 0.000
_refine_ls_structure_factor_coef Fsqd
_refine_ls_weighting_details 'calc w=1/[\s^2^(Fo^2^)+(0.0801P)^2^+11.3320P] where P=(Fo^2^+2Fc^2^)/3'
_refine_ls_weighting_scheme calc
_refine_ls_wR_factor_gt 0.2086
_refine_ls_wR_factor_ref 0.2199
_reflns_number_gt 3258
_reflns_number_total 4705
_reflns_threshold_expression >2sigma(I)
_cod_data_source_file c4dt03371j2.cif
_cod_data_source_block New
_cod_depositor_comments 'Adding full bibliography for 7033330.cif.'
_cod_original_sg_symbol_H-M C2/m
_cod_database_code 7033330

loop_
_symmetry_equiv_pos_as_xyz
'x, y, z'
'-x, y, -z'
'x+1/2, y+1/2, z'
'-x+1/2, y+1/2, -z'
'-x, -y, -z'
'x, -y, z'
'-x+1/2, -y+1/2, -z'
'x+1/2, -y+1/2, z'

loop_
_atom_site_label
_atom_site_type_symbol
_atom_site_fract_x
_atom_site_fract_y
_atom_site_fract_z
_atom_site_U_iso_or_equiv
_atom_site_adp_type
_atom_site_occupancy
_atom_site_symmetry_multiplicity
_atom_site_calc_flag
_atom_site_refinement_flags
Cu1 Cu 0.07797(5) 0.0000 0.51289(6) 0.0665(3) Uani 1 2 d S
Cu2 Cu -0.2500 0.2500 1.0000 0.0907(4) Uani 1 2 d S
O1 O -0.0609(2) 0.05292(13) 0.5846(2) 0.0781(9) Uani 1 1 d .
O2 O 0.0706(2) 0.05298(14) 0.6065(3) 0.0868(10) Uani 1 1 d .
O3 O 0.2219(3) 0.1614(2) 0.8595(4) 0.142(2) Uani 1 1 d .
O4 O 0.1588(2) 0.22310(16) 0.9154(3) 0.0916(11) Uani 1 1 d .
O5 O 0.2034(5) 0.0000 0.5228(5) 0.139(2) Uani 1 2 d S
H5B H 0.2246 0.0000 0.4706 0.167 Uiso 1 2 d S
H5C H 0.2356 0.0000 0.5790 0.167 Uiso 1 2 d S
N1 N -0.2101(3) 0.21743(18) 0.8951(3) 0.0827(12) Uani 1 1 d .
N2 N -0.1296(3) 0.18402(19) 0.8128(3) 0.0881(13) Uani 1 1 d .
C1 C -0.2518(5) 0.2049(4) 0.8078(5) 0.132(3) Uani 1 1 d .
H1A H -0.3060 0.2094 0.7886 0.158 Uiso 1 1 calc R
C2 C -0.2046(4) 0.1859(3) 0.7560(6) 0.132(3) Uani 1 1 d .
H2A H -0.2181 0.1757 0.6940 0.159 Uiso 1 1 calc R
C3 C -0.1385(3) 0.2031(2) 0.8934(4) 0.0780(13) Uani 1 1 d .
H3A H -0.0973 0.2060 0.9442 0.094 Uiso 1 1 calc R
C4 C -0.0584(3) 0.1642(2) 0.7881(4) 0.0795(13) Uani 1 1 d .
C5 C -0.0617(3) 0.1274(2) 0.7200(4) 0.0805(14) Uani 1 1 d .
H5A H -0.1104 0.1152 0.6891 0.097 Uiso 1 1 calc R
C6 C 0.0074(3) 0.1086(2) 0.6975(3) 0.0792(13) Uani 1 1 d .
C7 C 0.0800(3) 0.1272(2) 0.7447(4) 0.0815(14) Uani 1 1 d .
H7A H 0.1267 0.1140 0.7307 0.098 Uiso 1 1 calc R
C8 C 0.0834(3) 0.1653(2) 0.8128(4) 0.0822(14) Uani 1 1 d .
C9 C 0.0132(3) 0.1838(2) 0.8323(4) 0.0831(14) Uani 1 1 d .
H9A H 0.0141 0.2100 0.8760 0.100 Uiso 1 1 calc R
C10 C 0.0058(3) 0.0688(2) 0.6236(3) 0.0737(13) Uani 1 1 d .
C11 C 0.1621(4) 0.1834(2) 0.8663(4) 0.0864(15) Uani 1 1 d .

loop_
_atom_site_aniso_label
_atom_site_aniso_U_11
_atom_site_aniso_U_22
_atom_site_aniso_U_33
_atom_site_aniso_U_23
_atom_site_aniso_U_13
_atom_site_aniso_U_12
Cu1 0.0727(6) 0.0656(6) 0.0645(6) 0.000 0.0213(4) 0.000
Cu2 0.1000(8) 0.1022(8) 0.0769(7) 0.0188(6) 0.0345(6) 0.0416(6)
O1 0.075(2) 0.081(2) 0.079(2) -0.0105(18) 0.0170(17) 0.0020(17)
O2 0.091(2) 0.082(2) 0.088(2) -0.0131(19) 0.0189(19) 0.0036(19)
O3 0.095(3) 0.164(5) 0.161(5) -0.053(4) 0.005(3) -0.004(3)
O4 0.102(3) 0.097(3) 0.079(2) -0.014(2) 0.0239(19) -0.026(2)
O5 0.181(7) 0.101(5) 0.131(5) 0.000 0.017(5) 0.000
N1 0.081(3) 0.095(3) 0.072(3) -0.003(2) 0.014(2) 0.013(2)
N2 0.080(3) 0.102(3) 0.083(3) -0.016(3) 0.017(2) 0.006(2)
C1 0.105(5) 0.174(8) 0.119(6) -0.033(5) 0.027(4) 0.032(5)
C2 0.111(5) 0.161(7) 0.121(5) -0.033(5) 0.012(5) 0.018(5)
C3 0.076(3) 0.092(4) 0.067(3) -0.007(3) 0.016(2) 0.010(3)
C4 0.079(3) 0.079(3) 0.082(3) -0.007(3) 0.018(3) 0.003(3)
C5 0.082(3) 0.086(3) 0.074(3) -0.015(3) 0.017(3) 0.002(3)
C6 0.084(3) 0.081(3) 0.074(3) -0.011(3) 0.018(3) 0.000(3)
C7 0.071(3) 0.094(4) 0.082(3) -0.014(3) 0.021(3) -0.002(3)
C8 0.082(3) 0.088(4) 0.079(3) -0.013(3) 0.021(3) -0.006(3)
C9 0.079(3) 0.091(4) 0.082(3) -0.020(3) 0.021(3) -0.003(3)
C10 0.075(3) 0.076(3) 0.071(3) -0.012(3) 0.016(3) -0.003(3)
C11 0.084(4) 0.091(4) 0.084(4) -0.013(3) 0.014(3) -0.014(3)

loop_
_atom_type_symbol
_atom_type_description
_atom_type_scat_dispersion_real
_atom_type_scat_dispersion_imag
_atom_type_scat_source
C C 0.0181 0.0091 'International Tables Vol C Tables 4.2.6.8 and 6.1.1.4'
H H 0.0000 0.0000 'International Tables Vol C Tables 4.2.6.8 and 6.1.1.4'
N N 0.0311 0.0180 'International Tables Vol C Tables 4.2.6.8 and 6.1.1.4'
O O 0.0492 0.0322 'International Tables Vol C Tables 4.2.6.8 and 6.1.1.4'
Cu Cu -1.9646 0.5888 'International Tables Vol C Tables 4.2.6.8 and 6.1.1.4'

loop_
_geom_angle_atom_site_label_1
_geom_angle_atom_site_label_2
_geom_angle_atom_site_label_3
_geom_angle
_geom_angle_site_symmetry_1
_geom_angle_site_symmetry_3
O2 Cu1 O2 89.1(2) . 6
O2 Cu1 O1 167.92(15) . 5_556
O2 Cu1 O1 89.76(15) 6 5_556
O2 Cu1 O1 89.76(15) . 2_556
O2 Cu1 O1 167.92(15) 6 2_556
O1 Cu1 O1 88.9(2) 5_556 2_556
O2 Cu1 O5 98.49(18) . .
O2 Cu1 O5 98.49(18) 6 .
O1 Cu1 O5 93.57(18) 5_556 .
O1 Cu1 O5 93.57(18) 2_556 .
O2 Cu1 Cu1 84.52(11) . 5_556
O2 Cu1 Cu1 84.52(11) 6 5_556
O1 Cu1 Cu1 83.40(10) 5_556 5_556
O1 Cu1 Cu1 83.40(10) 2_556 5_556
O5 Cu1 Cu1 175.7(2) . 5_556
O4 Cu2 O4 180.000(1) 2_557 8_455
O4 Cu2 N1 89.11(16) 2_557 .
O4 Cu2 N1 90.89(16) 8_455 .
O4 Cu2 N1 90.89(16) 2_557 7_457
O4 Cu2 N1 89.11(16) 8_455 7_457
N1 Cu2 N1 180.00(14) . 7_457
C10 O1 Cu1 124.2(3) . 5_556
C10 O2 Cu1 122.8(3) . .
C11 O4 Cu2 122.6(4) . 2_557
Cu1 O5 H5B 120.2 . .
Cu1 O5 H5C 120.3 . .
H5B O5 H5C 119.5 . .
C3 N1 C1 104.3(5) . .
C3 N1 Cu2 127.4(4) . .
C1 N1 Cu2 128.3(4) . .
C3 N2 C2 105.7(5) . .
C3 N2 C4 127.5(5) . .
C2 N2 C4 126.8(5) . .
C2 C1 N1 110.6(7) . .
C2 C1 H1A 124.7 . .
N1 C1 H1A 124.7 . .
C1 C2 N2 105.9(7) . .
C1 C2 H2A 127.1 . .
N2 C2 H2A 127.1 . .
N1 C3 N2 113.4(5) . .
N1 C3 H3A 123.3 . .
N2 C3 H3A 123.3 . .
C5 C4 C9 120.7(5) . .
C5 C4 N2 120.6(5) . .
C9 C4 N2 118.6(5) . .
C4 C5 C6 119.8(5) . .
C4 C5 H5A 120.1 . .
C6 C5 H5A 120.1 . .
C5 C6 C7 119.4(5) . .
C5 C6 C10 121.0(5) . .
C7 C6 C10 119.5(5) . .
C8 C7 C6 120.8(5) . .
C8 C7 H7A 119.6 . .
C6 C7 H7A 119.6 . .
C9 C8 C7 118.1(5) . .
C9 C8 C11 121.5(5) . .
C7 C8 C11 120.3(5) . .
C4 C9 C8 121.1(5) . .
C4 C9 H9A 119.5 . .
C8 C9 H9A 119.5 . .
O1 C10 O2 125.0(5) . .
O1 C10 C6 116.8(5) . .
O2 C10 C6 118.1(5) . .
O3 C11 O4 124.5(6) . .
O3 C11 C8 120.8(6) . .
O4 C11 C8 114.7(6) . .

loop_
_geom_bond_atom_site_label_1
_geom_bond_atom_site_label_2
_geom_bond_distance
_geom_bond_site_symmetry_2
Cu1 O2 1.959(4) .
Cu1 O2 1.959(4) 6
Cu1 O1 1.960(3) 5_556
Cu1 O1 1.960(3) 2_556
Cu1 O5 2.136(9) .
Cu1 Cu1 2.6391(18) 5_556
Cu2 O4 1.939(4) 2_557
Cu2 O4 1.939(4) 8_455
Cu2 N1 1.980(4) .
Cu2 N1 1.980(4) 7_457
O1 C10 1.253(6) .
O1 Cu1 1.960(3) 5_556
O2 C10 1.257(6) .
O3 C11 1.195(7) .
O4 C11 1.263(7) .
O4 Cu2 1.939(4) 2_557
O5 H5B 0.9034 .
O5 H5C 0.9012 .
N1 C3 1.292(6) .
N1 C1 1.382(8) .
N2 C3 1.312(6) .
N2 C2 1.401(8) .
N2 C4 1.434(6) .
C1 C2 1.305(9) .
C1 H1A 0.9300 .
C2 H2A 0.9300 .
C3 H3A 0.9300 .
C4 C5 1.371(7) .
C4 C9 1.378(7) .
C5 C6 1.381(7) .
C5 H5A 0.9300 .
C6 C7 1.396(7) .
C6 C10 1.489(7) .
C7 C8 1.396(7) .
C7 H7A 0.9300 .
C8 C9 1.379(7) .
C8 C11 1.507(8) .
C9 H9A 0.9300 .

loop_
_platon_squeeze_void_nr
_platon_squeeze_void_average_x
_platon_squeeze_void_average_y
_platon_squeeze_void_average_z
_platon_squeeze_void_volume
_platon_squeeze_void_count_electrons
_platon_squeeze_void_content
1 -0.008 -0.008 -0.065 4631 1049 ' '
